data_7042630
loop_
_publ_author_name
'Artem'ev, Alexander'
'Kashevskii, Alexey'
'Bogomyakov, Artem Stepanovich'
'Safronov, Alexander'
'Sutyrina, Anastasiya Sutyrina'
'Telezhkin, Anton'
'Sterkhova, Irina'

_publ_section_title
;
 Variable coordination of tris(2-pyridyl)phosphine and its oxide toward
 M(hfac)2: a metal-specifiable switching between the formation of mono-
 and bis-scorpionate complexes
;
_journal_name_full 'Dalton Trans.'
_journal_paper_doi 10.1039/C7DT00339K
_journal_year 2017
_chemical_formula_moiety 'C25 H14 Cu F12 N3 O4 P'
_chemical_formula_sum 'C25 H14 Cu F12 N3 O4 P'
_chemical_formula_weight 742.89
_space_group_crystal_system monoclinic
_space_group_IT_number 14
_space_group_name_Hall '-P 2yn'
_space_group_name_H-M_alt 'P 1 21/n 1'
_symmetry_space_group_name_Hall '-P 2yn'
_symmetry_space_group_name_H-M 'P 1 21/n 1'
_atom_sites_solution_hydrogens mixed
_atom_sites_solution_primary direct
_atom_sites_solution_secondary difmap
_audit_block_doi 10.5517/cc1k17d7
_audit_creation_method SHELXL-2014/6
_audit_update_record
;
2015-12-02 deposited with the CCDC.
2017-04-03 downloaded from the CCDC.
;
_cell_angle_alpha 90
_cell_angle_beta 93.306(3)
_cell_angle_gamma 90
_cell_formula_units_Z 4
_cell_length_a 12.5272(11)
_cell_length_b 15.4345(14)
_cell_length_c 14.5163(12)
_cell_measurement_reflns_used 24
_cell_measurement_temperature 100(2)
_cell_measurement_theta_max 60
_cell_measurement_theta_min 5
_cell_volume 2802.1(4)
_computing_cell_refinement 'Bruker SAINT'
_computing_data_collection 'Bruker APEX2'
_computing_data_reduction 'Bruker SAINT'
_computing_molecular_graphics 'Bruker SHELXTL'
_computing_publication_material 'Bruker SHELXTL'
_computing_structure_refinement 'SHELXL-2013 (Sheldrick 2013)'
_computing_structure_solution 'SHELXS-97 (Sheldrick 2008)'
_diffrn_ambient_temperature 100(2)
_diffrn_measured_fraction_theta_full 1.000
_diffrn_measured_fraction_theta_max 1.000
_diffrn_measurement_device_type 'Bruker D8 VENTURE PHOTON 100 CMOS'
_diffrn_measurement_method '\f and \w scans'
_diffrn_radiation_type MoK\a
_diffrn_radiation_wavelength 0.71073
_diffrn_reflns_av_R_equivalents 0.0530
_diffrn_reflns_av_unetI/netI 0.0174
_diffrn_reflns_Laue_measured_fraction_full 1.000
_diffrn_reflns_Laue_measured_fraction_max 1.000
_diffrn_reflns_limit_h_max 17
_diffrn_reflns_limit_h_min -17
_diffrn_reflns_limit_k_max 21
_diffrn_reflns_limit_k_min -21
_diffrn_reflns_limit_l_max 20
_diffrn_reflns_limit_l_min -20
_diffrn_reflns_number 202919
_diffrn_reflns_point_group_measured_fraction_full 1.000
_diffrn_reflns_point_group_measured_fraction_max 1.000
_diffrn_reflns_theta_full 25.242
_diffrn_reflns_theta_max 30.067
_diffrn_reflns_theta_min 1.928
_exptl_absorpt_coefficient_mu 0.955
_exptl_absorpt_correction_T_max 0.8100
_exptl_absorpt_correction_T_min 0.6470
_exptl_absorpt_correction_type multi-scan
_exptl_crystal_colour green
_exptl_crystal_density_diffrn 1.756
_exptl_crystal_description prizm
_exptl_crystal_F_000 1468
_exptl_crystal_size_max 0.500
_exptl_crystal_size_mid 0.500
_exptl_crystal_size_min 0.230
_refine_diff_density_max 0.682
_refine_diff_density_min -0.579
_refine_diff_density_rms 0.078
_refine_ls_extinction_method none
_refine_ls_goodness_of_fit_ref 1.066
_refine_ls_hydrogen_treatment mixed
_refine_ls_matrix_type full
_refine_ls_number_parameters 451
_refine_ls_number_reflns 8228
_refine_ls_number_restraints 0
_refine_ls_restrained_S_all 1.066
_refine_ls_R_factor_all 0.0439
_refine_ls_R_factor_gt 0.0340
_refine_ls_shift/su_max 0.001
_refine_ls_shift/su_mean 0.000
_refine_ls_structure_factor_coef Fsqd
_refine_ls_weighting_details 'w=1/[\s^2^(Fo^2^)+(0.0391P)^2^+2.5641P] where P=(Fo^2^+2Fc^2^)/3'
_refine_ls_weighting_scheme calc
_refine_ls_wR_factor_gt 0.0830
_refine_ls_wR_factor_ref 0.0881
_reflns_Friedel_coverage 0.000
_reflns_number_gt 7037
_reflns_number_total 8228
_reflns_threshold_expression 'I > 2\s(I)'
_cod_data_source_file c7dt00339k2.cif
_cod_data_source_block mo_Artemev_Cu1_0m
_cod_database_code 7042630
_shelx_space_group_comment
;
The symmetry employed for this shelxl refinement is uniquely defined
by the following loop, which should always be used as a source of
symmetry information in preference to the above space-group names.
They are only intended as comments.
;
_shelx_estimated_absorpt_t_min 0.647
_shelx_estimated_absorpt_t_max 0.810
_shelxl_version_number 2014/6

loop_
_space_group_symop_operation_xyz
'x, y, z'
'-x+1/2, y+1/2, -z+1/2'
'-x, -y, -z'
'x-1/2, -y-1/2, z-1/2'

loop_
_atom_site_label
_atom_site_type_symbol
_atom_site_fract_x
_atom_site_fract_y
_atom_site_fract_z
_atom_site_U_iso_or_equiv
_atom_site_adp_type
_atom_site_occupancy
_atom_site_site_symmetry_order
_atom_site_calc_flag
_atom_site_refinement_flags_posn
_atom_site_refinement_flags_adp
_atom_site_refinement_flags_occupancy
_atom_site_disorder_assembly
_atom_site_disorder_group
Cu1 Cu 0.74848(2) 0.13848(2) 0.90411(2) 0.01374(5) Uani 1 1 d . . . A 1
P1 P 0.73637(3) -0.07706(3) 0.86028(3) 0.01645(8) Uani 1 1 d . . . B 1
O1 O 0.86553(9) 0.22376(8) 0.90098(8) 0.0174(2) Uani 1 1 d . . . A 1
O2 O 0.69645(9) 0.19824(7) 1.01415(8) 0.0184(2) Uani 1 1 d . . . A 1
F6 F 0.57068(10) 0.26674(7) 1.13192(9) 0.0335(3) Uani 1 1 d . . . C 1
F4 F 0.63275(9) 0.39398(7) 1.10883(8) 0.0306(2) Uani 1 1 d . . . D 1
F5 F 0.72434(11) 0.30333(11) 1.19309(8) 0.0466(4) Uani 1 1 d . . . E 1
F10 F 0.65663(9) 0.20641(9) 0.62565(8) 0.0367(3) Uani 1 1 d . . . F 1
F7 F 0.27737(11) 0.37683(11) 0.79093(9) 0.0511(4) Uani 1 1 d . . . G 1
F8 F 0.27190(12) 0.29472(11) 0.90867(15) 0.0696(6) Uani 1 1 d . . . H 1
F9 F 0.32342(11) 0.42543(9) 0.92435(10) 0.0457(3) Uani 1 1 d . . . I 1
O3 O 0.64879(9) 0.24529(8) 0.80553(8) 0.0182(2) Uani 1 1 d . . . J 1
F11 F 0.49281(11) 0.23355(12) 0.60067(9) 0.0548(4) Uani 1 1 d . . . K 1
F12 F 0.5437(2) 0.11829(10) 0.67540(11) 0.0780(7) Uani 1 1 d . . . L 1
F1 F 0.92750(19) 0.3783(2) 0.81660(15) 0.0575(11) Uani 0.733(6) 1 d . . P M 1
C14 C 0.84175(12) 0.13184(11) 0.72452(11) 0.0169(3) Uani 1 1 d . . . . .
C5 C 0.87891(13) 0.09735(11) 0.64356(11) 0.0191(3) Uani 1 1 d . . . . .
O4 O 0.50347(10) 0.33190(9) 0.93344(8) 0.0236(3) Uani 1 1 d . . . . .
C16 C 0.86065(12) 0.29906(10) 0.93412(11) 0.0170(3) Uani 1 1 d . . . . .
F2 F 1.04086(13) 0.32333(14) 0.91331(19) 0.0431(8) Uani 0.733(6) 1 d . . P M 1
N3 N 0.80088(10) 0.08226(9) 0.78983(9) 0.0147(2) Uani 1 1 d . . . . .
C1 C 0.78893(13) 0.33132(11) 0.99494(12) 0.0196(3) Uani 1 1 d . . . . .
H1 H 0.7897 0.3912 1.0102 0.023 Uiso 1 1 calc R U . . .
C2 C 0.71594(13) 0.27614(10) 1.03362(11) 0.0177(3) Uani 1 1 d . . . . .
C3 C 0.65905(15) 0.31058(12) 1.11711(12) 0.0238(3) Uani 1 1 d . . . . .
C4 C 0.94808(14) 0.35970(11) 0.90175(12) 0.0223(3) Uani 1 1 d . . . . .
F3 F 0.9521(3) 0.43308(15) 0.9500(2) 0.0649(12) Uani 0.733(6) 1 d . . P M 1
C6 C 0.87470(13) 0.00877(12) 0.63025(11) 0.0200(3) Uani 1 1 d . . . . .
H11 H 0.9004 -0.0164 0.5760 0.024 Uiso 1 1 calc R U . . .
C7 C 0.83231(13) -0.04301(11) 0.69746(11) 0.0176(3) Uani 1 1 d . . . . .
H10 H 0.8283 -0.1040 0.6895 0.021 Uiso 1 1 calc R U . . .
C8 C 0.79572(12) -0.00462(10) 0.77647(10) 0.0144(3) Uani 1 1 d . . . . .
C9 C 0.61169(13) -0.01699(11) 0.87608(10) 0.0170(3) Uani 1 1 d . . . . .
C10 C 0.51618(14) -0.06297(12) 0.86619(11) 0.0226(3) Uani 1 1 d . . . . .
H5 H 0.5169 -0.1234 0.8538 0.027 Uiso 1 1 calc R U . . .
C11 C 0.41996(14) -0.02016(14) 0.87453(12) 0.0284(4) Uani 1 1 d . . . . .
H2 H 0.3540 -0.0505 0.8669 0.034 Uiso 1 1 calc R U . . .
C12 C 0.42178(14) 0.06763(14) 0.89424(12) 0.0262(4) Uani 1 1 d . . . . .
H3 H 0.3570 0.0987 0.8996 0.031 Uiso 1 1 calc R U . . .
C13 C 0.51988(13) 0.10965(12) 0.90602(11) 0.0198(3) Uani 1 1 d . . . . .
H4 H 0.5211 0.1694 0.9218 0.024 Uiso 1 1 calc R U . . .
N2 N 0.61285(10) 0.06862(9) 0.89581(9) 0.0159(2) Uani 1 1 d . . . . .
C15 C 0.81430(12) -0.04905(10) 0.96833(10) 0.0153(3) Uani 1 1 d . . . . .
N1 N 0.82929(10) 0.03452(9) 0.99252(9) 0.0163(3) Uani 1 1 d . . . . .
C17 C 0.88432(13) 0.05176(11) 1.07230(11) 0.0195(3) Uani 1 1 d . . . . .
H9 H 0.8956 0.1106 1.0894 0.023 Uiso 1 1 calc R U . . .
C18 C 0.92566(13) -0.01245(12) 1.13124(12) 0.0228(3) Uani 1 1 d . . . . .
H8 H 0.9632 0.0023 1.1878 0.027 Uiso 1 1 calc R U . . .
C19 C 0.91100(13) -0.09826(12) 1.10597(12) 0.0228(3) Uani 1 1 d . . . . .
H7 H 0.9390 -0.1435 1.1446 0.027 Uiso 1 1 calc R U . . .
C20 C 0.85447(13) -0.11705(11) 1.02294(11) 0.0187(3) Uani 1 1 d . . . . .
H6 H 0.8435 -0.1754 1.0039 0.022 Uiso 1 1 calc R U . . .
C21 C 0.56312(15) 0.20131(12) 0.66449(12) 0.0245(3) Uani 1 1 d . . . . .
C22 C 0.56339(13) 0.24955(11) 0.75744(11) 0.0179(3) Uani 1 1 d . . . . .
C23 C 0.46640(13) 0.28882(11) 0.77634(11) 0.0197(3) Uani 1 1 d . . . . .
H14 H 0.4117 0.2911 0.7283 0.024 Uiso 1 1 calc R U . . .
C24 C 0.44492(13) 0.32529(11) 0.86241(12) 0.0189(3) Uani 1 1 d . . . . .
C25 C 0.32862(15) 0.35672(12) 0.87089(13) 0.0251(3) Uani 1 1 d . . . . .
H12 H 0.9053(18) 0.1340(14) 0.6010(16) 0.024(6) Uiso 1 1 d . . . . .
H13 H 0.8425(17) 0.1921(14) 0.7377(14) 0.020(5) Uiso 1 1 d . . . . .
F1' F 1.0113(5) 0.3241(3) 0.8326(6) 0.062(3) Uani 0.267(6) 1 d . . P M 2
F2' F 1.0210(7) 0.3850(7) 0.9598(4) 0.077(5) Uani 0.267(6) 1 d . . P M 2
F3' F 0.9149(4) 0.4310(4) 0.8579(7) 0.052(3) Uani 0.267(6) 1 d . . P M 2

loop_
_atom_site_aniso_label
_atom_site_aniso_U_11
_atom_site_aniso_U_22
_atom_site_aniso_U_33
_atom_site_aniso_U_23
_atom_site_aniso_U_13
_atom_site_aniso_U_12
Cu1 0.01398(9) 0.01332(9) 0.01402(9) -0.00107(7) 0.00158(6) -0.00196(6)
P1 0.02032(19) 0.01324(18) 0.01552(18) -0.00022(14) -0.00145(14) -0.00306(14)
O1 0.0154(5) 0.0183(5) 0.0183(5) -0.0018(4) -0.0009(4) -0.0028(4)
O2 0.0219(5) 0.0162(5) 0.0169(5) -0.0003(4) 0.0015(4) 0.0013(4)
F6 0.0388(6) 0.0237(5) 0.0401(7) -0.0015(5) 0.0199(5) 0.0024(5)
F4 0.0318(6) 0.0198(5) 0.0408(7) -0.0085(5) 0.0069(5) 0.0045(4)
F5 0.0472(8) 0.0736(10) 0.0181(5) -0.0101(6) -0.0058(5) 0.0272(7)
F10 0.0279(6) 0.0607(8) 0.0215(5) -0.0056(5) 0.0012(4) 0.0073(6)
F7 0.0350(7) 0.0817(11) 0.0348(7) -0.0118(7) -0.0128(6) 0.0305(7)
F8 0.0316(7) 0.0471(9) 0.1335(17) 0.0301(10) 0.0351(9) 0.0029(6)
F9 0.0459(8) 0.0445(8) 0.0454(8) -0.0201(6) -0.0073(6) 0.0209(6)
O3 0.0176(5) 0.0187(5) 0.0179(5) 0.0023(4) -0.0031(4) -0.0012(4)
F11 0.0359(7) 0.1019(13) 0.0243(6) -0.0234(7) -0.0166(5) 0.0260(8)
F12 0.161(2) 0.0349(8) 0.0421(9) -0.0191(7) 0.0387(11) -0.0451(10)
F1 0.0479(14) 0.092(3) 0.0306(11) 0.0396(13) -0.0150(9) -0.0368(16)
C14 0.0148(7) 0.0190(7) 0.0169(7) 0.0007(6) 0.0010(5) -0.0028(6)
C5 0.0165(7) 0.0249(8) 0.0161(7) 0.0024(6) 0.0022(5) -0.0018(6)
O4 0.0238(6) 0.0277(6) 0.0186(6) -0.0016(5) -0.0033(5) -0.0009(5)
C16 0.0162(7) 0.0170(7) 0.0168(7) 0.0026(6) -0.0074(5) -0.0018(6)
F2 0.0141(7) 0.0440(12) 0.071(2) 0.0242(12) 0.0036(8) -0.0037(7)
N3 0.0131(5) 0.0158(6) 0.0149(6) -0.0003(5) -0.0004(4) -0.0010(5)
C1 0.0205(7) 0.0147(7) 0.0228(8) -0.0019(6) -0.0043(6) 0.0009(6)
C2 0.0180(7) 0.0179(7) 0.0165(7) -0.0008(6) -0.0046(5) 0.0058(6)
C3 0.0263(8) 0.0231(8) 0.0218(8) -0.0027(6) -0.0004(6) 0.0068(7)
C4 0.0214(8) 0.0206(8) 0.0243(8) 0.0023(6) -0.0046(6) -0.0038(6)
F3 0.072(2) 0.0355(12) 0.093(2) -0.0321(13) 0.0500(18) -0.0360(12)
C6 0.0182(7) 0.0260(8) 0.0158(7) -0.0026(6) 0.0002(6) 0.0033(6)
C7 0.0175(7) 0.0187(7) 0.0161(7) -0.0025(6) -0.0027(5) 0.0018(6)
C8 0.0140(6) 0.0145(7) 0.0142(6) 0.0000(5) -0.0023(5) -0.0007(5)
C9 0.0177(7) 0.0206(7) 0.0124(6) 0.0027(6) -0.0005(5) -0.0051(6)
C10 0.0237(8) 0.0278(9) 0.0164(7) 0.0020(6) 0.0009(6) -0.0107(7)
C11 0.0184(8) 0.0461(11) 0.0208(8) 0.0034(8) 0.0015(6) -0.0135(8)
C12 0.0149(7) 0.0433(11) 0.0206(8) 0.0057(7) 0.0033(6) -0.0012(7)
C13 0.0174(7) 0.0273(8) 0.0151(7) 0.0047(6) 0.0037(6) 0.0013(6)
N2 0.0151(6) 0.0192(6) 0.0133(6) 0.0031(5) 0.0008(5) -0.0016(5)
C15 0.0149(6) 0.0165(7) 0.0144(7) 0.0001(5) 0.0014(5) -0.0007(5)
N1 0.0150(6) 0.0176(6) 0.0160(6) -0.0006(5) -0.0009(5) -0.0012(5)
C17 0.0165(7) 0.0221(8) 0.0197(7) -0.0031(6) -0.0016(6) -0.0008(6)
C18 0.0168(7) 0.0328(9) 0.0184(7) -0.0009(7) -0.0038(6) 0.0028(7)
C19 0.0190(7) 0.0281(9) 0.0208(8) 0.0038(7) -0.0015(6) 0.0061(6)
C20 0.0182(7) 0.0179(7) 0.0201(7) 0.0018(6) 0.0019(6) 0.0019(6)
C21 0.0269(8) 0.0275(9) 0.0187(8) -0.0022(7) -0.0022(6) -0.0029(7)
C22 0.0210(7) 0.0173(7) 0.0149(7) 0.0020(6) -0.0026(6) -0.0025(6)
C23 0.0190(7) 0.0222(8) 0.0171(7) 0.0008(6) -0.0048(6) -0.0003(6)
C24 0.0181(7) 0.0179(7) 0.0205(8) 0.0029(6) -0.0014(6) -0.0014(6)
C25 0.0230(8) 0.0244(8) 0.0279(9) -0.0005(7) 0.0003(7) 0.0019(7)
F1' 0.063(5) 0.027(3) 0.101(7) -0.011(3) 0.063(5) -0.014(3)
F2' 0.075(6) 0.125(10) 0.027(3) 0.033(4) -0.027(3) -0.085(7)
F3' 0.032(3) 0.032(3) 0.093(6) 0.038(4) 0.017(3) 0.003(2)

loop_
_atom_type_symbol
_atom_type_description
_atom_type_scat_dispersion_real
_atom_type_scat_dispersion_imag
_atom_type_scat_source
C C 0.0033 0.0016 'International Tables Vol C Tables 4.2.6.8 and 6.1.1.4'
H H 0.0000 0.0000 'International Tables Vol C Tables 4.2.6.8 and 6.1.1.4'
N N 0.0061 0.0033 'International Tables Vol C Tables 4.2.6.8 and 6.1.1.4'
O O 0.0106 0.0060 'International Tables Vol C Tables 4.2.6.8 and 6.1.1.4'
F F 0.0171 0.0103 'International Tables Vol C Tables 4.2.6.8 and 6.1.1.4'
P P 0.1023 0.0942 'International Tables Vol C Tables 4.2.6.8 and 6.1.1.4'
Cu Cu 0.3201 1.2651 'International Tables Vol C Tables 4.2.6.8 and 6.1.1.4'

loop_
_geom_angle_atom_site_label_1
_geom_angle_atom_site_label_2
_geom_angle_atom_site_label_3
_geom_angle
O1 Cu1 O2 89.29(5)
O1 Cu1 N2 169.51(5)
O2 Cu1 N2 88.96(5)
O1 Cu1 N3 89.45(5)
O2 Cu1 N3 177.78(5)
N2 Cu1 N3 91.95(5)
O1 Cu1 N1 100.24(5)
O2 Cu1 N1 91.72(5)
N2 Cu1 N1 90.15(5)
N3 Cu1 N1 90.30(5)
C8 P1 C9 98.88(7)
C8 P1 C15 101.83(7)
C9 P1 C15 100.75(7)
C16 O1 Cu1 123.63(11)
C2 O2 Cu1 123.84(11)
N3 C14 C5 122.48(15)
N3 C14 H13 114.6(13)
C5 C14 H13 122.9(13)
C6 C5 C14 118.93(15)
C6 C5 H12 122.1(14)
C14 C5 H12 119.0(14)
O1 C16 C1 128.38(15)
O1 C16 C4 113.21(15)
C1 C16 C4 118.40(15)
C14 N3 C8 118.66(14)
C14 N3 Cu1 119.44(11)
C8 N3 Cu1 121.90(11)
C16 C1 C2 120.12(15)
C16 C1 H1 119.9
C2 C1 H1 119.9
O2 C2 C1 128.24(16)
O2 C2 C3 114.58(15)
C1 C2 C3 116.89(15)
F6 C3 F4 107.66(14)
F6 C3 F5 107.45(16)
F4 C3 F5 106.93(15)
F6 C3 C2 112.40(15)
F4 C3 C2 112.75(15)
F5 C3 C2 109.37(14)
F1 C4 F2 110.6(2)
F2' C4 F3' 104.9(6)
F1 C4 F3 108.4(2)
F2 C4 F3 107.2(2)
F2' C4 F1' 100.3(6)
F3' C4 F1' 98.9(5)
F2' C4 C16 118.9(3)
F1 C4 C16 108.95(16)
F2 C4 C16 110.34(15)
F3' C4 C16 116.3(3)
F3 C4 C16 111.33(16)
F1' C4 C16 114.6(2)
C5 C6 C7 118.94(15)
C5 C6 H11 120.5
C7 C6 H11 120.5
C6 C7 C8 119.40(15)
C6 C7 H10 120.3
C8 C7 H10 120.3
N3 C8 C7 121.58(14)
N3 C8 P1 121.59(11)
C7 C8 P1 116.80(12)
N2 C9 C10 121.27(16)
N2 C9 P1 121.29(11)
C10 C9 P1 117.43(13)
C11 C10 C9 119.66(17)
C11 C10 H5 120.2
C9 C10 H5 120.2
C12 C11 C10 118.72(16)
C12 C11 H2 120.6
C10 C11 H2 120.6
C11 C12 C13 119.03(17)
C11 C12 H3 120.5
C13 C12 H3 120.5
N2 C13 C12 122.19(17)
N2 C13 H4 118.9
C12 C13 H4 118.9
C13 N2 C9 119.08(14)
C13 N2 Cu1 118.45(12)
C9 N2 Cu1 122.40(11)
N1 C15 C20 122.22(14)
N1 C15 P1 120.23(11)
C20 C15 P1 117.54(12)
C17 N1 C15 118.20(14)
C17 N1 Cu1 122.80(11)
C15 N1 Cu1 118.76(10)
N1 C17 C18 123.05(16)
N1 C17 H9 118.5
C18 C17 H9 118.5
C19 C18 C17 118.71(15)
C19 C18 H8 120.6
C17 C18 H8 120.6
C18 C19 C20 118.81(16)
C18 C19 H7 120.6
C20 C19 H7 120.6
C15 C20 C19 119.01(16)
C15 C20 H6 120.5
C19 C20 H6 120.5
F12 C21 F10 106.38(18)
F12 C21 F11 109.08(18)
F10 C21 F11 104.18(15)
F12 C21 C22 110.87(15)
F10 C21 C22 112.63(14)
F11 C21 C22 113.27(15)
O3 C22 C23 129.86(15)
O3 C22 C21 115.08(15)
C23 C22 C21 115.02(14)
C22 C23 C24 123.97(15)
C22 C23 H14 118.0
C24 C23 H14 118.0
O4 C24 C23 129.67(16)
O4 C24 C25 115.11(15)
C23 C24 C25 115.10(14)
F9 C25 F8 106.89(18)
F9 C25 F7 106.75(16)
F8 C25 F7 106.59(18)
F9 C25 C24 112.21(15)
F8 C25 C24 109.60(15)
F7 C25 C24 114.40(15)

loop_
_geom_bond_atom_site_label_1
_geom_bond_atom_site_label_2
_geom_bond_distance
Cu1 O1 1.9729(11)
Cu1 O2 1.9867(12)
Cu1 N2 2.0101(13)
Cu1 N3 2.0152(13)
Cu1 N1 2.2575(14)
P1 C8 1.8405(16)
P1 C9 1.8420(17)
P1 C15 1.8502(16)
O1 C16 1.261(2)
O2 C2 1.256(2)
F6 C3 1.326(2)
F4 C3 1.332(2)
F5 C3 1.339(2)
F10 C21 1.331(2)
F7 C25 1.330(2)
F8 C25 1.329(2)
F9 C25 1.318(2)
O3 C22 1.2451(19)
F11 C21 1.337(2)
F12 C21 1.315(2)
F1 C4 1.281(2)
C14 N3 1.343(2)
C14 C5 1.394(2)
C14 H13 0.95(2)
C5 C6 1.381(2)
C5 H12 0.91(2)
O4 C24 1.235(2)
C16 C1 1.388(2)
C16 C4 1.535(2)
F2 C4 1.293(2)
N3 C8 1.356(2)
C1 C2 1.391(2)
C1 H1 0.9500
C2 C3 1.536(2)
C4 F2' 1.268(5)
C4 F3' 1.327(5)
C4 F3 1.331(3)
C4 F1' 1.425(6)
C6 C7 1.390(2)
C6 H11 0.9500
C7 C8 1.392(2)
C7 H10 0.9500
C9 N2 1.352(2)
C9 C10 1.391(2)
C10 C11 1.386(3)
C10 H5 0.9500
C11 C12 1.385(3)
C11 H2 0.9500
C12 C13 1.391(2)
C12 H3 0.9500
C13 N2 1.341(2)
C13 H4 0.9500
C15 N1 1.347(2)
C15 C20 1.392(2)
N1 C17 1.340(2)
C17 C18 1.390(2)
C17 H9 0.9500
C18 C19 1.384(3)
C18 H8 0.9500
C19 C20 1.393(2)
C19 H7 0.9500
C20 H6 0.9500
C21 C22 1.541(2)
C22 C23 1.399(2)
C23 C24 1.410(2)
C23 H14 0.9500
C24 C25 1.547(2)

loop_
_geom_hbond_atom_site_label_D
_geom_hbond_atom_site_label_H
_geom_hbond_atom_site_label_A
_geom_hbond_distance_DH
_geom_hbond_distance_HA
_geom_hbond_distance_DA
_geom_hbond_angle_DHA
_geom_hbond_site_symmetry_A
C14 H13 O1 0.95(2) 2.42(2) 2.928(2) 113.2(16) .
C5 H12 F6 0.91(2) 2.59(2) 3.201(2) 124.4(18) 4_665
C20 H6 F10 0.95 2.62 3.473(2) 149.7 2_646
C13 H4 O4 0.95 2.52 3.461(2) 168.6 .
C10 H5 F6 0.95 2.48 3.329(2) 148.2 3_657
C7 H10 O3 0.95 2.34 3.277(2) 167.1 2_646
C14 H13 O1 0.95(2) 2.42(2) 2.928(2) 113.2(16) .
C5 H12 F6 0.91(2) 2.59(2) 3.201(2) 124.4(18) 4_665
C20 H6 F10 0.95 2.62 3.473(2) 149.7 2_646
C13 H4 O4 0.95 2.52 3.461(2) 168.6 .
C10 H5 F6 0.95 2.48 3.329(2) 148.2 3_657
C7 H10 O3 0.95 2.34 3.277(2) 167.1 2_646
C14 H13 O1 0.95(2) 2.42(2) 2.928(2) 113.2(16) .
C20 H6 F10 0.95 2.62 3.473(2) 149.7 2_646
C13 H4 O4 0.95 2.52 3.461(2) 168.6 .
C10 H5 F6 0.95 2.48 3.329(2) 148.2 3_657
C7 H10 O3 0.95 2.34 3.277(2) 167.1 2_646
C14 H13 O1 0.95(2) 2.42(2) 2.928(2) 113.2(16) .
C13 H4 O4 0.95 2.52 3.461(2) 168.6 .
C7 H10 O3 0.95 2.34 3.277(2) 167.1 2_646
C14 H13 O1 0.95(2) 2.42(2) 2.928(2) 113.2(16) .
C13 H4 O4 0.95 2.52 3.461(2) 168.6 .
C7 H10 O3 0.95 2.34 3.277(2) 167.1 2_646
C6 H11 O4 0.95 2.64 3.286(2) 125.6 2_646
C6 H11 O4 0.95 2.64 3.286(2) 125.6 2_646
C7 H10 O3 0.95 2.34 3.277(2) 167.1 2_646
C13 H4 O4 0.95 2.52 3.461(2) 168.6 .
C7 H10 O3 0.95 2.34 3.277(2) 167.1 2_646
C13 H4 O4 0.95 2.52 3.461(2) 168.6 .
C14 H13 O1 0.95(2) 2.42(2) 2.928(2) 113.2(16) .
C7 H10 O3 0.95 2.34 3.277(2) 167.1 2_646
C13 H4 O4 0.95 2.52 3.461(2) 168.6 .
C14 H13 O1 0.95(2) 2.42(2) 2.928(2) 113.2(16) .
C7 H10 O3 0.95 2.34 3.277(2) 167.1 2_646
C10 H5 F6 0.95 2.48 3.329(2) 148.2 3_657
C13 H4 O4 0.95 2.52 3.461(2) 168.6 .
C20 H6 F10 0.95 2.62 3.473(2) 149.7 2_646
C14 H13 O1 0.95(2) 2.42(2) 2.928(2) 113.2(16) .
C7 H10 O3 0.95 2.34 3.277(2) 167.1 2_646
C10 H5 F6 0.95 2.48 3.329(2) 148.2 3_657
C13 H4 O4 0.95 2.52 3.461(2) 168.6 .
C20 H6 F10 0.95 2.62 3.473(2) 149.7 2_646
C5 H12 F6 0.91(2) 2.59(2) 3.201(2) 124.4(18) 4_665

loop_
_geom_torsion_atom_site_label_1
_geom_torsion_atom_site_label_2
_geom_torsion_atom_site_label_3
_geom_torsion_atom_site_label_4
_geom_torsion
N3 C14 C5 C6 -0.7(2)
Cu1 O1 C16 C1 15.7(2)
Cu1 O1 C16 C4 -165.26(10)
C5 C14 N3 C8 0.1(2)
C5 C14 N3 Cu1 -179.64(12)
O1 C16 C1 C2 6.0(3)
C4 C16 C1 C2 -173.06(14)
Cu1 O2 C2 C1 -11.8(2)
Cu1 O2 C2 C3 174.75(10)
C16 C1 C2 O2 -8.1(3)
C16 C1 C2 C3 165.26(14)
O2 C2 C3 F6 -24.7(2)
C1 C2 C3 F6 161.07(15)
O2 C2 C3 F4 -146.57(15)
C1 C2 C3 F4 39.2(2)
O2 C2 C3 F5 94.61(18)
C1 C2 C3 F5 -79.67(19)
C1 C16 C4 F2' 67.4(7)
O1 C16 C4 F1 71.3(3)
C1 C16 C4 F1 -109.5(3)
O1 C16 C4 F2 -50.3(2)
C1 C16 C4 F2 128.9(2)
C1 C16 C4 F3' -59.5(5)
O1 C16 C4 F3 -169.1(2)
C1 C16 C4 F3 10.0(3)
C1 C16 C4 F1' -174.1(4)
C14 C5 C6 C7 0.8(2)
C5 C6 C7 C8 -0.3(2)
C14 N3 C8 C7 0.5(2)
Cu1 N3 C8 C7 -179.84(11)
C14 N3 C8 P1 -177.69(11)
Cu1 N3 C8 P1 2.01(17)
C6 C7 C8 N3 -0.3(2)
C6 C7 C8 P1 177.90(12)
C9 P1 C8 N3 48.04(13)
C15 P1 C8 N3 -55.00(14)
C9 P1 C8 C7 -130.19(12)
C15 P1 C8 C7 126.76(12)
C8 P1 C9 N2 -50.80(14)
C15 P1 C9 N2 53.14(14)
C8 P1 C9 C10 128.70(13)
C15 P1 C9 C10 -127.37(13)
N2 C9 C10 C11 1.5(2)
P1 C9 C10 C11 -177.98(13)
C9 C10 C11 C12 -1.1(3)
C10 C11 C12 C13 -0.7(3)
C11 C12 C13 N2 2.3(3)
C12 C13 N2 C9 -2.0(2)
C12 C13 N2 Cu1 174.93(12)
C10 C9 N2 C13 0.0(2)
P1 C9 N2 C13 179.51(11)
C10 C9 N2 Cu1 -176.75(11)
P1 C9 N2 Cu1 2.73(17)
C8 P1 C15 N1 47.79(14)
C9 P1 C15 N1 -53.76(14)
C8 P1 C15 C20 -133.13(13)
C9 P1 C15 C20 125.32(13)
C20 C15 N1 C17 -0.4(2)
P1 C15 N1 C17 178.62(12)
C20 C15 N1 Cu1 -174.93(12)
P1 C15 N1 Cu1 4.10(17)
C15 N1 C17 C18 -0.5(2)
Cu1 N1 C17 C18 173.75(12)
N1 C17 C18 C19 1.1(3)
C17 C18 C19 C20 -0.7(3)
N1 C15 C20 C19 0.8(2)
P1 C15 C20 C19 -178.27(13)
C18 C19 C20 C15 -0.2(2)
F12 C21 C22 O3 82.5(2)
F10 C21 C22 O3 -36.6(2)
F11 C21 C22 O3 -154.53(16)
F12 C21 C22 C23 -95.3(2)
F10 C21 C22 C23 145.58(16)
F11 C21 C22 C23 27.7(2)
O3 C22 C23 C24 -6.8(3)
C21 C22 C23 C24 170.57(16)
C22 C23 C24 O4 1.9(3)
C22 C23 C24 C25 -173.95(16)
O4 C24 C25 F9 36.8(2)
C23 C24 C25 F9 -146.72(16)
O4 C24 C25 F8 -81.8(2)
C23 C24 C25 F8 94.7(2)
O4 C24 C25 F7 158.57(17)
C23 C24 C25 F7 -24.9(2)
